data_2017187
loop_
_publ_author_name
'Guo, Ming-Lin'
'Guo, Chen-Hu'

_publ_section_title
;
 Poly[[diaqua(\m~3~-2,2-dimethylmalonato)cadmium(II)] tetrahydrate]
;
_journal_coeditor_code KU3007
_journal_issue 7
_journal_name_full 'Acta Crystallographica Section C'
_journal_page_first m266
_journal_page_last m268
_journal_paper_doi 10.1107/S0108270109021441
_journal_volume 65
_journal_year 2009
_chemical_formula_iupac '[Cd (C5 H6 O4) (H2 O)2], 4H2 O'
_chemical_formula_moiety 'C5 H10 Cd O6 , 4(H2 O)'
_chemical_formula_sum 'C5 H18 Cd O10'
_chemical_formula_weight 350.59
_chemical_name_systematic
;
Poly[[diaqua(\m~3~-2,2-dimethylmalonato)cadmium(II)] tetrahydrate]
;
_space_group_IT_number 15
_symmetry_cell_setting monoclinic
_symmetry_space_group_name_Hall '-C 2yc'
_symmetry_space_group_name_H-M 'C 1 2/c 1'
_atom_sites_solution_hydrogens geom
_atom_sites_solution_primary direct
_atom_sites_solution_secondary difmap
_audit_creation_method SHELXL97
_cell_angle_alpha 90.00
_cell_angle_beta 108.91(3)
_cell_angle_gamma 90.00
_cell_formula_units_Z 8
_cell_length_a 26.015(5)
_cell_length_b 12.094(2)
_cell_length_c 8.4579(17)
_cell_measurement_reflns_used 3863
_cell_measurement_temperature 133(2)
_cell_measurement_theta_max 27.064
_cell_measurement_theta_min 1.876
_cell_volume 2517.4(9)
_computing_cell_refinement 'CrystalClear (Rigaku/MSC, 2005)'
_computing_data_collection 'CrystalClear (Rigaku/MSC, 2005)'
_computing_data_reduction 'CrystalClear (Rigaku/MSC, 2005)'
_computing_molecular_graphics 'SHELXTL (Sheldrick, 2008)'
_computing_publication_material 'SHELXTL (Sheldrick, 2008)'
_computing_structure_refinement 'SHELXL97 (Sheldrick, 2008)'
_computing_structure_solution 'SHELXS97 (Sheldrick, 2008)'
_diffrn_ambient_temperature 133(2)
_diffrn_detector_area_resol_mean 27.483
_diffrn_measured_fraction_theta_full 0.995
_diffrn_measured_fraction_theta_max 0.995
_diffrn_measurement_device_type 'Rigaku Saturn'
_diffrn_measurement_method \w
_diffrn_radiation_monochromator confocal
_diffrn_radiation_source 'rotating anode'
_diffrn_radiation_type MoK\a
_diffrn_radiation_wavelength 0.71073
_diffrn_reflns_av_R_equivalents 0.0335
_diffrn_reflns_av_sigmaI/netI 0.0322
_diffrn_reflns_limit_h_max 30
_diffrn_reflns_limit_h_min -30
_diffrn_reflns_limit_k_max 14
_diffrn_reflns_limit_k_min -14
_diffrn_reflns_limit_l_max 10
_diffrn_reflns_limit_l_min -8
_diffrn_reflns_number 7015
_diffrn_reflns_theta_full 25.01
_diffrn_reflns_theta_max 25.01
_diffrn_reflns_theta_min 2.94
_diffrn_standards_number 0
_exptl_absorpt_coefficient_mu 1.771
_exptl_absorpt_correction_T_max 0.876
_exptl_absorpt_correction_T_min 0.804
_exptl_absorpt_correction_type multi-scan
_exptl_absorpt_process_details '(CrystalClear; Rigaku/MSC, 2005)'
_exptl_crystal_colour colourless
_exptl_crystal_density_diffrn 1.850
_exptl_crystal_density_method 'not measured'
_exptl_crystal_description needle
_exptl_crystal_F_000 1408
_exptl_crystal_size_max 0.18
_exptl_crystal_size_mid 0.10
_exptl_crystal_size_min 0.08
_refine_diff_density_max 0.627
_refine_diff_density_min -0.966
_refine_ls_extinction_method none
_refine_ls_goodness_of_fit_ref 1.109
_refine_ls_hydrogen_treatment constr
_refine_ls_matrix_type full
_refine_ls_number_parameters 148
_refine_ls_number_reflns 2206
_refine_ls_number_restraints 0
_refine_ls_restrained_S_all 1.109
_refine_ls_R_factor_all 0.0288
_refine_ls_R_factor_gt 0.0262
_refine_ls_shift/su_max 0.002
_refine_ls_shift/su_mean 0.000
_refine_ls_structure_factor_coef Fsqd
_refine_ls_weighting_details 'calc w = 1/[\s^2^(Fo^2^)+(0.0383P)^2^+2.7223P] where P=(Fo^2^+2Fc^2^)/3'
_refine_ls_weighting_scheme calc
_refine_ls_wR_factor_gt 0.0691
_refine_ls_wR_factor_ref 0.0703
_reflns_number_gt 1994
_reflns_number_total 2206
_reflns_threshold_expression I>2\s(I)
_cod_data_source_file ku3007.cif
_cod_data_source_block I
_cod_depositor_comments
;
The following automatic conversions were performed:
'_geom_bond_publ_flag' value 'Y' changed to 'y' according to
'/home/saulius/struct/CIF-dictionaries/cif_core.dic' dictionary named
'cif_core.dic' version 2.4.1 from 2010-06-29.

Automatic conversion script
Id: cif_fix_enum 1527 2010-12-29 10:47:43Z saulius 

The following automatic conversions were performed:

'_geom_bond_publ_flag' value 'Y' changed to 'y' according to
/home/saulius/struct/CIF-dictionaries/cif_core.dic dictionary named
'cif_core.dic' version 2.4.1 from 2010-06-29.

Automatic conversion script
Id: cif_fix_values 1715 2011-07-08 13:25:40Z adriana 
;
_cod_original_cell_volume 2517.5(9)
_cod_original_sg_symbol_H-M 'C 2/c'
_cod_database_code 2017187
_cod_database_fobs_code 2017187

loop_
_symmetry_equiv_pos_as_xyz
'x, y, z'
'-x, y, -z+1/2'
'x+1/2, y+1/2, z'
'-x+1/2, y+1/2, -z+1/2'
'-x, -y, -z'
'x, -y, z-1/2'
'-x+1/2, -y+1/2, -z'
'x+1/2, -y+1/2, z-1/2'

loop_
_atom_site_type_symbol
_atom_site_label
_atom_site_fract_x
_atom_site_fract_y
_atom_site_fract_z
_atom_site_U_iso_or_equiv
_atom_site_adp_type
_atom_site_calc_flag
_atom_site_refinement_flags
_atom_site_occupancy
_atom_site_disorder_assembly
_atom_site_disorder_group
Cd Cd1 0.275830(9) 0.591693(16) 0.46320(2) 0.01566(11) Uani d . 1 . .
C C1 0.32171(13) 0.3964(2) 0.3804(4) 0.0167(6) Uani d . 1 . .
C C2 0.35519(12) 0.2947(2) 0.3593(4) 0.0174(6) Uani d . 1 . .
C C3 0.31333(12) 0.2223(2) 0.2304(4) 0.0172(6) Uani d . 1 . .
C C4 0.38115(13) 0.2342(2) 0.5231(4) 0.0211(7) Uani d . 1 . .
H H4A 0.3997 0.1697 0.5034 0.032 Uiso calc R 1 . .
H H4B 0.3535 0.2123 0.5692 0.032 Uiso calc R 1 . .
H H4C 0.4066 0.2822 0.6003 0.032 Uiso calc R 1 . .
C C5 0.39935(13) 0.3375(3) 0.2915(4) 0.0217(7) Uani d . 1 . .
H H5D 0.4249 0.3813 0.3755 0.033 Uiso calc R 1 . .
H H5E 0.3830 0.3821 0.1942 0.033 Uiso calc R 1 . .
H H5C 0.4178 0.2760 0.2622 0.033 Uiso calc R 1 . .
O O1 0.33072(9) 0.43750(17) 0.5232(3) 0.0197(5) Uani d . 1 . .
O O2 0.28736(9) 0.43678(17) 0.2509(3) 0.0189(5) Uani d . 1 . .
O O3 0.30655(9) 0.23509(16) 0.0781(2) 0.0199(5) Uani d . 1 . .
O O4 0.28541(8) 0.15553(16) 0.2827(2) 0.0189(5) Uani d . 1 . .
O O5 0.34119(8) 0.65266(17) 0.3355(3) 0.0194(5) Uani d . 1 . .
H H5A 0.3314 0.6213 0.2413 0.023 Uiso d R 1 . .
H H5B 0.3366 0.7216 0.3397 0.023 Uiso d R 1 . .
O O6 0.20148(9) 0.48531(17) 0.4594(3) 0.0196(5) Uani d . 1 . .
H H6A 0.1881 0.4624 0.3584 0.023 Uiso d R 1 . .
H H6B 0.2028 0.4374 0.5346 0.023 Uiso d R 1 . .
O O7 0.45421(9) 0.62994(19) 0.4614(3) 0.0269(5) Uani d . 1 . .
H H7A 0.4203 0.6386 0.4356 0.032 Uiso d R 1 . .
H H7B 0.4692 0.5812 0.5344 0.032 Uiso d R 1 . .
O O8 0.34666(9) 0.88549(18) 0.3442(3) 0.0227(5) Uani d . 1 . .
H H8A 0.3805 0.8975 0.3640 0.027 Uiso d R 1 . .
H H8B 0.3343 0.9000 0.4241 0.027 Uiso d R 1 . .
O O9 0.45810(10) 0.8693(2) 0.4634(3) 0.0328(6) Uani d . 1 . .
H H9A 0.4634 0.8009 0.4668 0.039 Uiso d R 1 . .
H H9B 0.4706 0.9074 0.3996 0.039 Uiso d R 1 . .
O O10 0.5000 1.0046(3) 0.7500 0.0341(8) Uani d S 1 . .
H H10A 0.4766 0.9583 0.6936 0.041 Uiso d R 1 . .
O O11 0.5000 0.5084(3) 0.2500 0.0287(8) Uani d S 1 . .
H H11A 0.4830 0.5516 0.2959 0.034 Uiso d R 1 . .

loop_
_atom_site_aniso_label
_atom_site_aniso_U_11
_atom_site_aniso_U_22
_atom_site_aniso_U_33
_atom_site_aniso_U_12
_atom_site_aniso_U_13
_atom_site_aniso_U_23
Cd1 0.01856(16) 0.01327(15) 0.01579(16) 0.00017(7) 0.00643(11) 0.00029(7)
C1 0.0185(16) 0.0145(14) 0.0184(16) -0.0029(11) 0.0077(13) 0.0019(11)
C2 0.0188(15) 0.0155(15) 0.0184(15) 0.0001(12) 0.0065(12) 0.0000(11)
C3 0.0187(15) 0.0128(14) 0.0203(16) 0.0042(12) 0.0067(12) -0.0001(12)
C4 0.0243(16) 0.0171(15) 0.0203(15) 0.0012(12) 0.0051(13) -0.0010(12)
C5 0.0182(15) 0.0240(16) 0.0259(17) -0.0001(12) 0.0111(13) 0.0008(13)
O1 0.0282(12) 0.0155(10) 0.0173(11) 0.0006(9) 0.0098(9) -0.0004(8)
O2 0.0211(11) 0.0157(10) 0.0204(11) 0.0025(9) 0.0073(9) 0.0014(8)
O3 0.0279(12) 0.0162(11) 0.0163(11) 0.0010(9) 0.0082(9) -0.0002(8)
O4 0.0210(11) 0.0175(11) 0.0194(11) -0.0033(8) 0.0081(9) -0.0003(8)
O5 0.0248(12) 0.0156(10) 0.0200(11) -0.0026(8) 0.0105(9) -0.0037(8)
O6 0.0248(12) 0.0175(11) 0.0170(11) -0.0013(8) 0.0075(9) 0.0021(8)
O7 0.0210(12) 0.0300(12) 0.0290(13) 0.0042(10) 0.0072(10) 0.0015(10)
O8 0.0232(12) 0.0250(11) 0.0232(12) 0.0013(9) 0.0119(10) 0.0001(9)
O9 0.0331(14) 0.0281(13) 0.0385(14) -0.0030(10) 0.0133(11) 0.0003(11)
O10 0.034(2) 0.0314(19) 0.0325(19) 0.000 0.0050(16) 0.000
O11 0.0295(19) 0.0290(18) 0.0316(19) 0.000 0.0154(15) 0.000

loop_
_atom_type_symbol
_atom_type_description
_atom_type_scat_dispersion_real
_atom_type_scat_dispersion_imag
_atom_type_scat_source
Cd Cd -0.8075 1.2024 'International Tables Vol C Tables 4.2.6.8 and 6.1.1.4'
C C 0.0033 0.0016 'International Tables Vol C Tables 4.2.6.8 and 6.1.1.4'
H H 0.0000 0.0000 'International Tables Vol C Tables 4.2.6.8 and 6.1.1.4'
O O 0.0106 0.0060 'International Tables Vol C Tables 4.2.6.8 and 6.1.1.4'

loop_
_geom_angle_atom_site_label_1
_geom_angle_atom_site_label_2
_geom_angle_atom_site_label_3
_geom_angle_site_symmetry_1
_geom_angle_site_symmetry_3
_geom_angle
_geom_angle_publ_flag
O1 Cd1 O4 . 4 131.92(7) ?
O1 Cd1 O6 . . 90.50(8) ?
O4 Cd1 O6 4 . 80.99(8) ?
O1 Cd1 O3 . 6_566 121.98(8) ?
O4 Cd1 O3 4 6_566 96.78(7) ?
O6 Cd1 O3 . 6_566 132.48(8) ?
O1 Cd1 O2 . 6_566 78.09(8) ?
O4 Cd1 O2 4 6_566 142.44(8) ?
O6 Cd1 O2 . 6_566 76.21(8) ?
O3 Cd1 O2 6_566 6_566 77.98(7) ?
O1 Cd1 O5 . . 82.49(7) ?
O4 Cd1 O5 4 . 82.81(7) ?
O6 Cd1 O5 . . 150.79(7) y
O3 Cd1 O5 6_566 . 73.50(7) ?
O2 Cd1 O5 6_566 . 129.08(7) ?
O1 C1 O2 . . 122.6(3) y
O1 C1 C2 . . 119.2(3) ?
O2 C1 C2 . . 118.1(3) ?
C4 C2 C5 . . 109.8(3) ?
C4 C2 C3 . . 112.0(2) ?
C5 C2 C3 . . 111.8(2) ?
C4 C2 C1 . . 112.2(2) ?
C5 C2 C1 . . 107.1(2) ?
C3 C2 C1 . . 103.8(2) y
O3 C3 O4 . . 122.4(3) y
O3 C3 C2 . . 119.3(3) ?
O4 C3 C2 . . 118.2(3) ?
C2 C4 H4A . . 109.5 ?
C2 C4 H4B . . 109.5 ?
H4A C4 H4B . . 109.5 ?
C2 C4 H4C . . 109.5 ?
H4A C4 H4C . . 109.5 ?
H4B C4 H4C . . 109.5 ?
C2 C5 H5D . . 109.5 ?
C2 C5 H5E . . 109.5 ?
H5D C5 H5E . . 109.5 ?
C2 C5 H5C . . 109.5 ?
H5D C5 H5C . . 109.5 ?
H5E C5 H5C . . 109.5 ?
C1 O1 Cd1 . . 101.49(18) ?
C1 O2 Cd1 . 6_565 130.5(2) ?
C3 O3 Cd1 . 6_565 116.98(18) ?
C3 O4 Cd1 . 4_545 101.93(17) ?
Cd1 O5 H5A . . 104.1 ?
Cd1 O5 H5B . . 98.8 ?
H5A O5 H5B . . 118.7 ?
Cd1 O6 H6A . . 105.2 ?
Cd1 O6 H6B . . 122.4 ?
H6A O6 H6B . . 115.3 ?
H7A O7 H7B . . 117.9 ?
H8A O8 H8B . . 115.9 ?
H9A O9 H9B . . 117.7 ?

loop_
_geom_bond_atom_site_label_1
_geom_bond_atom_site_label_2
_geom_bond_site_symmetry_2
_geom_bond_distance
_geom_bond_publ_flag
Cd1 O1 . 2.303(2) y
Cd1 O2 . 2.678(2) y
Cd1 O5 . 2.407(2) y
Cd1 O6 . 2.315(2) y
Cd1 O3 4 2.690(2) y
Cd1 O3 6_566 2.338(2) y
O2 Cd1 6_565 2.379(2) y
O4 Cd1 4_545 2.305(2) y
C1 O1 . 1.256(4) y
C1 O2 . 1.266(4) y
C1 C2 . 1.550(4) ?
C2 C4 . 1.519(4) ?
C2 C5 . 1.531(4) ?
C2 C3 . 1.540(4) ?
C3 O3 . 1.251(4) y
C3 O4 . 1.258(4) y
C4 H4A . 0.9600 ?
C4 H4B . 0.9600 ?
C4 H4C . 0.9600 ?
C5 H5D . 0.9600 ?
C5 H5E . 0.9600 ?
C5 H5C . 0.9600 ?
O5 H5A . 0.8437 ?
O5 H5B . 0.8446 ?
O6 H6A . 0.8570 ?
O6 H6B . 0.8531 ?
O7 H7A . 0.8448 ?
O7 H7B . 0.8512 ?
O8 H8A . 0.8531 ?
O8 H8B . 0.8546 ?
O9 H9A . 0.8373 ?
O9 H9B . 0.8502 ?
O10 H10A . 0.8510 ?
O11 H11A . 0.8553 ?

loop_
_geom_hbond_atom_site_label_D
_geom_hbond_atom_site_label_H
_geom_hbond_atom_site_label_A
_geom_hbond_site_symmetry_A
_geom_hbond_distance_DH
_geom_hbond_distance_HA
_geom_hbond_distance_DA
_geom_hbond_angle_DHA
O5 H5A O1 6_565 0.84 1.97 2.788(3) 162
O5 H5B O8 . 0.84 2.00 2.819(3) 164
O6 H6A O8 4_545 0.86 1.90 2.745(3) 168
O6 H6B O4 7_556 0.85 1.85 2.701(3) 172
O7 H7A O5 . 0.84 1.96 2.797(3) 170
O7 H7B O11 5_666 0.85 2.05 2.879(3) 165
O8 H8A O9 . 0.85 1.95 2.750(3) 156
O8 H8B O6 7_566 0.85 2.09 2.849(3) 148
O8 H8B O3 6_566 0.85 2.35 2.910(3) 124
O9 H9A O7 . 0.84 2.08 2.897(4) 165
O9 H9B O10 5_676 0.85 1.99 2.837(3) 180
O10 H10A O9 . 0.85 2.14 2.833(3) 139
O11 H11A O7 . 0.86 2.02 2.856(3) 164

loop_
_geom_torsion_atom_site_label_1
_geom_torsion_atom_site_label_2
_geom_torsion_atom_site_label_3
_geom_torsion_atom_site_label_4
_geom_torsion_site_symmetry_1
_geom_torsion_site_symmetry_2
_geom_torsion_site_symmetry_3
_geom_torsion_site_symmetry_4
_geom_torsion
_geom_torsion_publ_flag
O1 C1 C2 C4 . . . . 19.9(4) ?
O2 C1 C2 C4 . . . . -162.3(3) ?
O1 C1 C2 C5 . . . . -100.7(3) ?
O2 C1 C2 C5 . . . . 77.1(3) ?
O1 C1 C2 C3 . . . . 141.0(3) ?
O2 C1 C2 C3 . . . . -41.2(3) ?
C4 C2 C3 O3 . . . . -148.3(3) ?
C5 C2 C3 O3 . . . . -24.6(4) ?
C1 C2 C3 O3 . . . . 90.5(3) ?
C4 C2 C3 O4 . . . . 34.8(4) ?
C5 C2 C3 O4 . . . . 158.6(3) ?
C1 C2 C3 O4 . . . . -86.4(3) ?
O2 C1 O1 Cd1 . . . . -3.5(3) ?
C2 C1 O1 Cd1 . . . . 174.1(2) ?
O4 Cd1 O1 C1 4 . . . 4.1(2) ?
O6 Cd1 O1 C1 . . . . 82.38(19) ?
O3 Cd1 O1 C1 6_566 . . . -134.34(18) ?
O2 Cd1 O1 C1 6_566 . . . 158.2(2) ?
O5 Cd1 O1 C1 . . . . -69.17(19) ?
O1 C1 O2 Cd1 . . . 6_565 163.3(2) ?
C2 C1 O2 Cd1 . . . 6_565 -14.4(4) ?
O4 C3 O3 Cd1 . . . 6_565 115.1(3) ?
C2 C3 O3 Cd1 . . . 6_565 -61.6(3) ?
O3 C3 O4 Cd1 . . . 4_545 -4.2(3) ?
C2 C3 O4 Cd1 . . . 4_545 172.5(2) ?
